data_4115091
loop_
_publ_author_name
'Do Hyun Ryu'
'Thomas W. Lee'
'E. J. Corey'

_publ_section_title
;
 Broad-Spectrum Enantioselective Diels-Alder Catalysis by Chiral, Cationic
 Oxazaborolidines
;
_journal_name_full 'Journal of the American Chemical Society'
_journal_page_first 9992
_journal_page_last 9993
_journal_paper_doi 10.1021/ja027468h
_journal_volume 124
_journal_year 2002
_chemical_formula_sum 'C10 H10 B F3 O'
_chemical_formula_weight 213.99
_chemical_name_systematic
; 
 ? 
;
_space_group_IT_number 14
_symmetry_cell_setting monoclinic
_symmetry_space_group_name_Hall '-P 2yn'
_symmetry_space_group_name_H-M 'P 1 21/n 1'
_atom_sites_solution_hydrogens geom
_atom_sites_solution_primary direct
_atom_sites_solution_secondary difmap
_audit_creation_method SHELXL-97
_cell_angle_alpha 90.00
_cell_angle_beta 104.660(5)
_cell_angle_gamma 90.00
_cell_formula_units_Z 4
_cell_length_a 7.4487(17)
_cell_length_b 17.747(4)
_cell_length_c 7.8625(18)
_cell_measurement_temperature 193(2)
_cell_volume 1005.5(4)
_computing_cell_refinement 'SMART (BRUKER, V5.054, 1998)'
_computing_data_collection 'ASTRO (BRUKER, V5.007, 1997)'
_computing_data_reduction 'SAINT (BRUKER, V6.01, 1999)'
_computing_molecular_graphics 'SHELXTL (BRUKER, 1998, V5.1)'
_computing_publication_material 'XCIF (Sheldrick and BRUKER, 1997, V5.1)'
_computing_structure_refinement 'SHELXL-97 (Sheldrick, 1997)'
_computing_structure_solution 'SHELXS-97 (Sheldrick, 1990)'
_diffrn_ambient_temperature 193(2)
_diffrn_measured_fraction_theta_full 0.998
_diffrn_measured_fraction_theta_max 0.998
_diffrn_measurement_method '\w, 0.3 deg'
_diffrn_radiation_monochromator graphite
_diffrn_radiation_source 'fine-focus sealed tube'
_diffrn_radiation_type MoK\a
_diffrn_radiation_wavelength 0.71073
_diffrn_reflns_av_R_equivalents 0.0567
_diffrn_reflns_av_sigmaI/netI 0.0472
_diffrn_reflns_limit_h_max 9
_diffrn_reflns_limit_h_min -9
_diffrn_reflns_limit_k_max 23
_diffrn_reflns_limit_k_min -23
_diffrn_reflns_limit_l_max 5
_diffrn_reflns_limit_l_min -10
_diffrn_reflns_number 7219
_diffrn_reflns_theta_full 28.27
_diffrn_reflns_theta_max 28.27
_diffrn_reflns_theta_min 2.30
_diffrn_standards_decay_% <1
_diffrn_standards_interval_count 0
_diffrn_standards_number 0
_exptl_absorpt_coefficient_mu 0.125
_exptl_absorpt_correction_type none
_exptl_crystal_colour block
_exptl_crystal_density_diffrn 1.414
_exptl_crystal_description colorless
_exptl_crystal_F_000 440
_exptl_crystal_size_max 0.20
_exptl_crystal_size_mid 0.20
_exptl_crystal_size_min 0.16
_refine_diff_density_max 0.250
_refine_diff_density_min -0.183
_refine_diff_density_rms 0.041
_refine_ls_extinction_method none
_refine_ls_goodness_of_fit_ref 1.062
_refine_ls_hydrogen_treatment mixed
_refine_ls_matrix_type full
_refine_ls_number_parameters 137
_refine_ls_number_reflns 2496
_refine_ls_number_restraints 0
_refine_ls_restrained_S_all 1.062
_refine_ls_R_factor_all 0.0628
_refine_ls_R_factor_gt 0.0382
_refine_ls_shift/su_max 0.033
_refine_ls_shift/su_mean 0.001
_refine_ls_structure_factor_coef Fsqd
_refine_ls_weighting_details 'calc w=1/[\s^2^(Fo^2^)+(0.0420P)^2^+0.0000P] where P=(Fo^2^+2Fc^2^)/3'
_refine_ls_weighting_scheme calc
_refine_ls_wR_factor_gt 0.0936
_refine_ls_wR_factor_ref 0.0992
_reflns_number_gt 1652
_reflns_number_total 2496
_reflns_threshold_expression >2sigma(I)
_cod_data_source_file ja027468h_s3.cif
_cod_data_source_block ejc23t
_cod_database_code 4115091

loop_
_symmetry_equiv_pos_as_xyz
'x, y, z'
'-x+1/2, y+1/2, -z+1/2'
'-x, -y, -z'
'x-1/2, -y-1/2, z-1/2'

loop_
_atom_site_label
_atom_site_type_symbol
_atom_site_fract_x
_atom_site_fract_y
_atom_site_fract_z
_atom_site_U_iso_or_equiv
_atom_site_adp_type
_atom_site_occupancy
_atom_site_symmetry_multiplicity
_atom_site_calc_flag
_atom_site_refinement_flags
B1 B -0.0198(2) 0.16699(10) 0.4575(2) 0.0422(4) Uani 1 1 d .
F1 F -0.09742(15) 0.21510(5) 0.32284(11) 0.0663(3) Uani 1 1 d .
F2 F 0.16131(13) 0.15180(6) 0.46696(12) 0.0645(3) Uani 1 1 d .
F3 F -0.12174(13) 0.10350(5) 0.45280(10) 0.0586(3) Uani 1 1 d .
O1 O -0.02811(12) 0.21225(5) 0.62513(11) 0.0389(2) Uani 1 1 d .
C1 C -0.0029(2) 0.24640(8) 0.91594(18) 0.0430(3) Uani 1 1 d .
H1A H -0.0517 0.2933 0.8561 0.064 Uiso 1 1 calc R
H1B H 0.1162 0.2564 1.0003 0.064 Uiso 1 1 calc R
H1C H -0.0911 0.2264 0.9782 0.064 Uiso 1 1 calc R
C2 C 0.02429(17) 0.19043(8) 0.78431(17) 0.0345(3) Uani 1 1 d .
C3 C 0.10286(17) 0.11761(7) 0.83071(17) 0.0347(3) Uani 1 1 d .
H3 H 0.1188 0.0850 0.7399 0.042 Uiso 1 1 calc R
C4 C 0.15520(17) 0.09344(7) 0.99801(16) 0.0335(3) Uani 1 1 d .
H4 H 0.1353 0.1268 1.0859 0.040 Uiso 1 1 calc R
C5 C 0.23916(17) 0.02126(7) 1.05700(17) 0.0325(3) Uani 1 1 d .
C6 C 0.26746(18) -0.03464(7) 0.94089(18) 0.0368(3) Uani 1 1 d .
H6 H 0.2264 -0.0267 0.8176 0.044 Uiso 1 1 calc R
C7 C 0.35442(19) -0.10096(8) 1.00437(19) 0.0416(3) Uani 1 1 d .
H7 H 0.3730 -0.1387 0.9248 0.050 Uiso 1 1 calc R
C8 C 0.41530(19) -0.11308(8) 1.1845(2) 0.0445(4) Uani 1 1 d .
H8 H 0.4779 -0.1585 1.2277 0.053 Uiso 1 1 calc R
C9 C 0.38492(19) -0.05935(8) 1.30019(19) 0.0442(4) Uani 1 1 d .
H9 H 0.4243 -0.0681 1.4232 0.053 Uiso 1 1 calc R
C10 C 0.29719(18) 0.00730(8) 1.23751(18) 0.0394(3) Uani 1 1 d .
H10 H 0.2760 0.0441 1.3180 0.047 Uiso 1 1 calc R

loop_
_atom_site_aniso_label
_atom_site_aniso_U_11
_atom_site_aniso_U_22
_atom_site_aniso_U_33
_atom_site_aniso_U_23
_atom_site_aniso_U_13
_atom_site_aniso_U_12
B1 0.0551(10) 0.0427(9) 0.0323(9) -0.0033(7) 0.0177(8) -0.0083(8)
F1 0.1044(8) 0.0595(6) 0.0344(5) 0.0064(4) 0.0166(5) -0.0033(5)
F2 0.0643(6) 0.0761(7) 0.0633(6) -0.0175(5) 0.0350(5) -0.0052(5)
F3 0.0822(6) 0.0570(6) 0.0385(5) -0.0075(4) 0.0184(5) -0.0271(5)
O1 0.0475(6) 0.0383(5) 0.0314(5) 0.0003(4) 0.0109(4) 0.0017(4)
C1 0.0528(9) 0.0394(8) 0.0386(8) -0.0047(6) 0.0150(7) 0.0039(7)
C2 0.0336(7) 0.0393(7) 0.0323(7) -0.0026(6) 0.0112(5) -0.0034(6)
C3 0.0377(7) 0.0359(7) 0.0319(7) -0.0061(5) 0.0111(6) -0.0009(5)
C4 0.0320(6) 0.0364(7) 0.0326(7) -0.0052(5) 0.0093(5) -0.0030(5)
C5 0.0309(6) 0.0349(7) 0.0321(7) -0.0024(5) 0.0088(5) -0.0043(5)
C6 0.0382(7) 0.0375(7) 0.0358(7) -0.0035(6) 0.0115(6) -0.0038(6)
C7 0.0432(8) 0.0361(7) 0.0487(9) -0.0063(6) 0.0174(7) -0.0017(6)
C8 0.0401(8) 0.0380(8) 0.0553(9) 0.0053(7) 0.0122(7) 0.0008(6)
C9 0.0442(8) 0.0474(9) 0.0387(8) 0.0038(6) 0.0063(6) -0.0009(6)
C10 0.0413(7) 0.0423(8) 0.0344(7) -0.0037(6) 0.0094(6) -0.0017(6)

loop_
_atom_type_symbol
_atom_type_description
_atom_type_scat_dispersion_real
_atom_type_scat_dispersion_imag
_atom_type_scat_source
C C 0.0033 0.0016 'International Tables Vol C Tables 4.2.6.8 and 6.1.1.4'
H H 0.0000 0.0000 'International Tables Vol C Tables 4.2.6.8 and 6.1.1.4'
B B 0.0013 0.0007 'International Tables Vol C Tables 4.2.6.8 and 6.1.1.4'
O O 0.0106 0.0060 'International Tables Vol C Tables 4.2.6.8 and 6.1.1.4'
F F 0.0171 0.0103 'International Tables Vol C Tables 4.2.6.8 and 6.1.1.4'

loop_
_geom_angle_atom_site_label_1
_geom_angle_atom_site_label_2
_geom_angle_atom_site_label_3
_geom_angle
F3 B1 F2 112.23(14)
F3 B1 F1 111.95(13)
F2 B1 F1 112.63(13)
F3 B1 O1 108.08(11)
F2 B1 O1 107.89(12)
F1 B1 O1 103.49(12)
C2 O1 B1 127.35(11)
O1 C2 C3 122.04(11)
O1 C2 C1 114.81(12)
C3 C2 C1 123.15(12)
C4 C3 C2 122.52(12)
C3 C4 C5 126.16(12)
C10 C5 C6 118.54(12)
C10 C5 C4 118.65(12)
C6 C5 C4 122.81(12)
C7 C6 C5 120.32(13)
C6 C7 C8 120.30(13)
C9 C8 C7 120.05(13)
C8 C9 C10 120.00(14)
C9 C10 C5 120.76(13)

loop_
_geom_bond_atom_site_label_1
_geom_bond_atom_site_label_2
_geom_bond_distance
B1 F3 1.3538(18)
B1 F2 1.3594(19)
B1 F1 1.3692(19)
B1 O1 1.5579(18)
O1 C2 1.2734(15)
C1 C2 1.4848(19)
C2 C3 1.4274(19)
C3 C4 1.3442(18)
C4 C5 1.4492(18)
C5 C10 1.3972(19)
C5 C6 1.3999(18)
C6 C7 1.3748(19)
C7 C8 1.390(2)
C8 C9 1.376(2)
C9 C10 1.381(2)

loop_
_geom_torsion_atom_site_label_1
_geom_torsion_atom_site_label_2
_geom_torsion_atom_site_label_3
_geom_torsion_atom_site_label_4
_geom_torsion
F3 B1 O1 C2 59.44(18)
F2 B1 O1 C2 -62.14(17)
F1 B1 O1 C2 178.30(11)
B1 O1 C2 C3 0.50(19)
B1 O1 C2 C1 -179.51(12)
O1 C2 C3 C4 -178.64(12)
C1 C2 C3 C4 1.4(2)
C2 C3 C4 C5 -178.71(12)
C3 C4 C5 C10 175.53(13)
C3 C4 C5 C6 -3.4(2)
C10 C5 C6 C7 -1.47(18)
C4 C5 C6 C7 177.43(13)
C5 C6 C7 C8 -0.1(2)
C6 C7 C8 C9 1.5(2)
C7 C8 C9 C10 -1.3(2)
C8 C9 C10 C5 -0.3(2)
C6 C5 C10 C9 1.68(19)
C4 C5 C10 C9 -177.27(12)
